data_4029192
loop_
_publ_author_name
'Gutekunst, Will R.'
'Baran, Phil S.'

_publ_section_title
;
 Applications of C-h functionalization logic to cyclobutane synthesis.
;
_journal_issue 6
_journal_name_full 'The Journal of organic chemistry'
_journal_page_first 2430
_journal_page_last 2452
_journal_paper_doi 10.1021/jo4027148
_journal_volume 79
_journal_year 2014
_chemical_formula_moiety 'C49 H51 N5 O8 S3 Si, C H2 Cl2, H2 O'
_chemical_formula_sum 'C50 H55 Cl2 N5 O9 S3 Si'
_chemical_formula_weight 1065.16
_chemical_name_systematic
;
 ?
;
_space_group_crystal_system monoclinic
_space_group_IT_number 14
_space_group_name_Hall '-P 2ybc'
_space_group_name_H-M_alt 'P 1 21/c 1'
_symmetry_space_group_name_Hall '-P 2ybc'
_symmetry_space_group_name_H-M 'P 1 21/c 1'
_atom_sites_solution_hydrogens mixed
_atom_sites_solution_primary direct
_atom_sites_solution_secondary difmap
_audit_creation_date 2013-05-01
_audit_creation_method
;
  Olex2 1.2-beta
  (compiled Apr 23 2013 17:59:47, GUI svn.r4466)
;
_cell_angle_alpha 90
_cell_angle_beta 105.497(2)
_cell_angle_gamma 90
_cell_formula_units_Z 4
_cell_length_a 12.7356(11)
_cell_length_b 27.212(2)
_cell_length_c 15.5575(12)
_cell_measurement_reflns_used 9942
_cell_measurement_temperature 100
_cell_measurement_theta_max 25.988
_cell_measurement_theta_min 2.235
_cell_volume 5195.6(7)
_computing_cell_refinement 'SAINT v8.27A (Bruker, 2012)'
_computing_data_collection 'Bruker APEX2 v2013-2.0 (Bruker, 2013)'
_computing_data_reduction 'SAINT v8.27A (Bruker, 2012)'
_computing_molecular_graphics
;
O. V. Dolomanov, L. J. Bourhis, R. J. Gildea, J. A. K. Howard and H. Puschmann,
OLEX2: a complete structure solution, refinement and analysis program.
J. Appl. Cryst. (2009). 42, 339-341.
;
_computing_publication_material
;
O. V. Dolomanov, L. J. Bourhis, R. J. Gildea, J. A. K. Howard and H. Puschmann,
OLEX2: a complete structure solution, refinement and analysis program.
J. Appl. Cryst. (2009). 42, 339-341.
;
_computing_structure_refinement
;
SHELXL-2012, G.M. Sheldrick, Acta Cryst.
(2008). A64, 112-122
;
_computing_structure_solution 'Bruker APEX2 v2013-2.0 (Bruker, 2013)'
_diffrn_ambient_temperature 100
_diffrn_detector 'Bruker APEX-II CCD'
_diffrn_detector_area_resol_mean 7.9
_diffrn_detector_type 'CCD Area Detector'
_diffrn_measured_fraction_theta_full 1.000
_diffrn_measured_fraction_theta_max 0.995
_diffrn_measurement_device 'Kappa Four-Circle Diffractometer'
_diffrn_measurement_device_type 'Bruker APEX II Ultra'
_diffrn_measurement_method '\w and \f scans'
_diffrn_radiation_monochromator 'Double Bounce Multilayer Mirrors'
_diffrn_radiation_probe x-ray
_diffrn_radiation_type MoK\a
_diffrn_radiation_wavelength 0.71073
_diffrn_radiation_xray_symbol K-L~3~
_diffrn_reflns_av_R_equivalents 0.0580
_diffrn_reflns_av_unetI/netI 0.0460
_diffrn_reflns_Laue_measured_fraction_full 1.000
_diffrn_reflns_Laue_measured_fraction_max 0.995
_diffrn_reflns_limit_h_max 15
_diffrn_reflns_limit_h_min -15
_diffrn_reflns_limit_k_max 34
_diffrn_reflns_limit_k_min -34
_diffrn_reflns_limit_l_max 19
_diffrn_reflns_limit_l_min -19
_diffrn_reflns_number 69773
_diffrn_reflns_point_group_measured_fraction_full 1.000
_diffrn_reflns_point_group_measured_fraction_max 0.995
_diffrn_reflns_theta_full 25.000
_diffrn_reflns_theta_max 26.470
_diffrn_reflns_theta_min 1.659
_diffrn_source 'Rotating Anode'
_diffrn_source_type 'Bruker TXS'
_diffrn_standards_number 0
_exptl_absorpt_coefficient_mu 0.328
_exptl_absorpt_correction_T_max 0.7454
_exptl_absorpt_correction_T_min 0.6913
_exptl_absorpt_correction_type multi-scan
_exptl_absorpt_process_details
;
SADABS-2012/1 (Bruker,2012) was used for absorption correction.
wR2(int) was 0.0974 before and 0.0519 after correction.
The Ratio of minimum to maximum transmission is 0.9274.
The \l/2 correction factor is 0.0015.
;
_exptl_crystal_colour Colorless
_exptl_crystal_colour_primary Colorless
_exptl_crystal_density_diffrn 1.362
_exptl_crystal_description Block
_exptl_crystal_F_000 2232
_exptl_crystal_size_max 0.213
_exptl_crystal_size_mid 0.181
_exptl_crystal_size_min 0.055
_refine_diff_density_max 0.451
_refine_diff_density_min -0.503
_refine_diff_density_rms 0.064
_refine_ls_extinction_method none
_refine_ls_goodness_of_fit_ref 1.018
_refine_ls_hydrogen_treatment mixed
_refine_ls_matrix_type full
_refine_ls_number_parameters 651
_refine_ls_number_reflns 10678
_refine_ls_number_restraints 5
_refine_ls_restrained_S_all 1.019
_refine_ls_R_factor_all 0.0638
_refine_ls_R_factor_gt 0.0395
_refine_ls_shift/su_max 0.001
_refine_ls_shift/su_mean 0.000
_refine_ls_structure_factor_coef Fsqd
_refine_ls_weighting_details 'w=1/[\s^2^(Fo^2^)+(0.0377P)^2^+4.6667P] where P=(Fo^2^+2Fc^2^)/3'
_refine_ls_weighting_scheme calc
_refine_ls_wR_factor_gt 0.0874
_refine_ls_wR_factor_ref 0.0995
_reflns_Friedel_coverage 0.000
_reflns_number_gt 7958
_reflns_number_total 10678
_reflns_threshold_expression 'I > 2\s(I)'
_cod_data_source_file jo4027148_si_003.cif
_cod_data_source_block baran287
_cod_depositor_comments
;
The following automatic conversions were performed:

'_diffrn_radiation_probe' value 'X-ray' changed to 'x-ray' according
to
/usr/data/users/saulius/crontab/automatic-downloads/current/ACS/lib/dictionaries/cif_core.dic
dictionary named 'cif_core.dic' version 2.4.2 from 2011-04-26.

Automatic conversion script
Id: cif_fix_values 2281 2013-09-26 08:29:07Z andrius 
;
_cod_original_cell_volume 5195.5(7)
_cod_database_code 4029192
_olex2_refinement_description
;
1. Fixed Uiso
 At 1.2 times of:
  All C(H) groups, All C(H,H) groups, All N(H) groups
 At 1.5 times of:
  All C(H,H,H) groups, All O(H,H) groups
2. Restrained distances
 N2-H2 = N3-H3
 0.9 with sigma of 0.02
 O1S-H1SC
 0.9 with sigma of 0.02
 O1S-H1SD
 0.9 with sigma of 0.02
 H1SC-H1SD
 1.4 with sigma of 0.02
3.a Ternary CH refined with riding coordinates:
 C1(H1), C2(H2A), C4(H4)
3.b Secondary CH2 refined with riding coordinates:
 C1S(H1SA,H1SB)
3.c Aromatic/amide H refined with riding coordinates:
 C6(H6), C9(H9), C10(H10), C11(H11), C12(H12), C16(H16), C19(H19), C20(H20),
 C21(H21), C22(H22), C30(H30), C31(H31), C33(H33), C34(H34), C37(H37), C38(H38),
  C40(H40), C41(H41), C44(H44), C45(H45), C47(H47), C48(H48)
3.d Idealised Me refined as rotating group:
 C23(H23A,H23B,H23C), C24(H24A,H24B,H24C), C26(H26A,H26B,H26C), C27(H27A,H27B,
 H27C), C28(H28A,H28B,H28C), C35(H35A,H35B,H35C), C42(H42A,H42B,H42C), C49(H49A,
 H49B,H49C)
;
_shelx_estimated_absorpt_t_max 0.982
_shelx_estimated_absorpt_t_min 0.933
_shelx_space_group_comment
;
The symmetry employed for this shelxl refinement is uniquely defined
by the following loop, which should always be used as a source of
symmetry information in preference to the above space-group names.
They are only intended as comments.
;
_shelxl_version_number 2013-3

loop_
_space_group_symop_operation_xyz
'x, y, z'
'-x, y+1/2, -z+1/2'
'-x, -y, -z'
'x, -y-1/2, z-1/2'

loop_
_atom_site_label
_atom_site_type_symbol
_atom_site_fract_x
_atom_site_fract_y
_atom_site_fract_z
_atom_site_U_iso_or_equiv
_atom_site_adp_type
_atom_site_occupancy
_atom_site_site_symmetry_order
_atom_site_calc_flag
_atom_site_refinement_flags_posn
_atom_site_refinement_flags_adp
S1 S 1.24618(4) 0.07994(2) 0.63405(4) 0.01565(12) Uani 1 1 d . .
S2 S 1.16792(4) 0.30356(2) 0.68724(4) 0.01673(13) Uani 1 1 d . .
S3 S 0.79515(5) 0.37782(2) 0.48072(3) 0.01479(12) Uani 1 1 d . .
Si1 Si 0.72492(5) 0.14622(2) 0.52425(4) 0.01416(13) Uani 1 1 d . .
O1 O 0.80122(12) 0.15192(5) 0.62860(9) 0.0141(3) Uani 1 1 d . .
O2 O 1.05204(13) 0.28153(6) 0.99466(10) 0.0211(4) Uani 1 1 d . .
O3 O 1.36154(12) 0.07413(6) 0.66552(10) 0.0205(4) Uani 1 1 d . .
O4 O 1.19726(13) 0.09541(6) 0.54427(10) 0.0211(4) Uani 1 1 d . .
O5 O 1.19278(13) 0.34186(6) 0.75342(11) 0.0250(4) Uani 1 1 d . .
O6 O 1.13725(13) 0.31838(6) 0.59545(11) 0.0247(4) Uani 1 1 d . .
O7 O 0.85926(13) 0.34994(5) 0.43503(10) 0.0203(4) Uani 1 1 d . .
O8 O 0.69143(13) 0.39686(6) 0.43321(10) 0.0202(4) Uani 1 1 d . .
N1 N 1.21000(14) 0.12196(6) 0.69826(11) 0.0135(4) Uani 1 1 d . .
N2 N 0.95393(15) 0.23651(7) 0.87357(11) 0.0127(4) Uani 1 1 d D .
H2 H 0.9181(17) 0.2170(8) 0.8989(14) 0.015 Uiso 1 1 d D U
N3 N 1.08911(15) 0.28261(7) 0.85643(12) 0.0140(4) Uani 1 1 d D .
H3 H 1.1430(16) 0.3027(8) 0.8710(15) 0.017 Uiso 1 1 d D U
N4 N 1.06934(14) 0.26785(6) 0.69953(11) 0.0129(4) Uani 1 1 d . .
N5 N 0.77229(14) 0.33954(6) 0.55676(12) 0.0138(4) Uani 1 1 d . .
C1 C 0.88040(17) 0.18838(7) 0.66087(13) 0.0120(4) Uani 1 1 d . .
H1 H 0.9161 0.1992 0.6141 0.014 Uiso 1 1 calc R U
C2 C 0.96462(17) 0.17487(7) 0.74825(13) 0.0107(4) Uani 1 1 d . .
H2A H 0.9292 0.1521 0.7825 0.013 Uiso 1 1 calc R U
C3 C 0.95565(17) 0.22873(7) 0.78259(13) 0.0109(4) Uani 1 1 d . .
C4 C 0.84448(17) 0.23261(7) 0.70832(13) 0.0114(4) Uani 1 1 d . .
H4 H 0.7859 0.2208 0.7351 0.014 Uiso 1 1 calc R U
C5 C 1.07126(17) 0.15335(7) 0.74615(14) 0.0121(4) Uani 1 1 d . .
C6 C 1.10431(17) 0.14262(7) 0.67320(14) 0.0136(4) Uani 1 1 d . .
H6 H 1.0627 0.1481 0.6135 0.016 Uiso 1 1 calc R U
C7 C 1.24138(17) 0.11831(8) 0.79251(14) 0.0136(4) Uani 1 1 d . .
C8 C 1.15702(17) 0.13882(7) 0.82338(14) 0.0131(4) Uani 1 1 d . .
C9 C 1.16858(19) 0.14199(8) 0.91474(14) 0.0190(5) Uani 1 1 d . .
H9 H 1.1133 0.1567 0.9369 0.023 Uiso 1 1 calc R U
C10 C 1.2620(2) 0.12340(9) 0.97261(15) 0.0245(6) Uani 1 1 d . .
H10 H 1.2707 0.1251 1.0351 0.029 Uiso 1 1 calc R U
C11 C 1.34340(19) 0.10223(9) 0.94016(16) 0.0249(6) Uani 1 1 d . .
H11 H 1.4062 0.0892 0.9813 0.030 Uiso 1 1 calc R U
C12 C 1.33544(18) 0.09967(8) 0.85000(15) 0.0196(5) Uani 1 1 d . .
H12 H 1.3919 0.0858 0.8284 0.024 Uiso 1 1 calc R U
C13 C 1.04641(17) 0.26277(7) 0.77485(13) 0.0114(4) Uani 1 1 d . .
C14 C 1.03304(17) 0.26758(8) 0.91832(14) 0.0136(4) Uani 1 1 d . .
C15 C 0.80448(16) 0.27859(7) 0.65878(13) 0.0112(4) Uani 1 1 d . .
C16 C 0.83938(17) 0.29946(7) 0.59236(13) 0.0127(4) Uani 1 1 d . .
H16 H 0.9001 0.2886 0.5728 0.015 Uiso 1 1 calc R U
C17 C 0.69374(17) 0.34512(8) 0.60539(14) 0.0137(4) Uani 1 1 d . .
C18 C 0.71246(17) 0.30685(8) 0.66838(13) 0.0128(4) Uani 1 1 d . .
C19 C 0.64342(17) 0.30207(8) 0.72419(14) 0.0161(5) Uani 1 1 d . .
H19 H 0.6540 0.2763 0.7668 0.019 Uiso 1 1 calc R U
C20 C 0.55961(18) 0.33532(8) 0.71653(15) 0.0200(5) Uani 1 1 d . .
H20 H 0.5121 0.3323 0.7540 0.024 Uiso 1 1 calc R U
C21 C 0.54404(19) 0.37329(9) 0.65423(15) 0.0212(5) Uani 1 1 d . .
H21 H 0.4863 0.3959 0.6507 0.025 Uiso 1 1 calc R U
C22 C 0.61035(18) 0.37898(8) 0.59737(15) 0.0186(5) Uani 1 1 d . .
H22 H 0.5992 0.4049 0.5549 0.022 Uiso 1 1 calc R U
C23 C 0.8120(2) 0.15396(9) 0.44681(15) 0.0245(5) Uani 1 1 d . .
H23A H 0.8358 0.1883 0.4479 0.037 Uiso 1 1 calc R U
H23B H 0.7703 0.1452 0.3862 0.037 Uiso 1 1 calc R U
H23C H 0.8759 0.1325 0.4655 0.037 Uiso 1 1 calc R U
C24 C 0.6162(2) 0.19372(9) 0.49924(17) 0.0279(6) Uani 1 1 d . .
H24A H 0.5697 0.1898 0.5399 0.042 Uiso 1 1 calc R U
H24B H 0.5720 0.1900 0.4375 0.042 Uiso 1 1 calc R U
H24C H 0.6494 0.2265 0.5072 0.042 Uiso 1 1 calc R U
C25 C 0.66788(19) 0.08220(8) 0.51876(15) 0.0185(5) Uani 1 1 d . .
C26 C 0.7616(2) 0.04504(9) 0.53410(16) 0.0263(6) Uani 1 1 d . .
H26A H 0.7323 0.0116 0.5314 0.039 Uiso 1 1 calc R U
H26B H 0.8123 0.0507 0.5929 0.039 Uiso 1 1 calc R U
H26C H 0.8002 0.0491 0.4878 0.039 Uiso 1 1 calc R U
C27 C 0.6069(2) 0.07464(10) 0.59052(17) 0.0295(6) Uani 1 1 d . .
H27A H 0.5452 0.0974 0.5800 0.044 Uiso 1 1 calc R U
H27B H 0.6565 0.0809 0.6495 0.044 Uiso 1 1 calc R U
H27C H 0.5800 0.0408 0.5878 0.044 Uiso 1 1 calc R U
C28 C 0.5883(2) 0.07311(9) 0.42651(16) 0.0276(6) Uani 1 1 d . .
H28A H 0.5635 0.0389 0.4224 0.041 Uiso 1 1 calc R U
H28B H 0.6252 0.0796 0.3799 0.041 Uiso 1 1 calc R U
H28C H 0.5254 0.0951 0.4185 0.041 Uiso 1 1 calc R U
C29 C 1.18264(18) 0.02560(8) 0.65388(14) 0.0155(5) Uani 1 1 d . .
C30 C 1.07205(19) 0.01935(8) 0.61381(15) 0.0193(5) Uani 1 1 d . .
H30 H 1.0314 0.0444 0.5768 0.023 Uiso 1 1 calc R U
C31 C 1.02209(19) -0.02366(9) 0.62847(16) 0.0215(5) Uani 1 1 d . .
H31 H 0.9464 -0.0280 0.6017 0.026 Uiso 1 1 calc R U
C32 C 1.0809(2) -0.06082(8) 0.68192(15) 0.0207(5) Uani 1 1 d . .
C33 C 1.1912(2) -0.05345(8) 0.72114(15) 0.0211(5) Uani 1 1 d . .
H33 H 1.2322 -0.0785 0.7577 0.025 Uiso 1 1 calc R U
C34 C 1.24275(19) -0.01052(8) 0.70823(15) 0.0189(5) Uani 1 1 d . .
H34 H 1.3181 -0.0058 0.7361 0.023 Uiso 1 1 calc R U
C35 C 1.0255(2) -0.10792(9) 0.69537(18) 0.0305(6) Uani 1 1 d . .
H35A H 0.9695 -0.1010 0.7263 0.046 Uiso 1 1 calc R U
H35B H 1.0795 -0.1306 0.7313 0.046 Uiso 1 1 calc R U
H35C H 0.9916 -0.1229 0.6373 0.046 Uiso 1 1 calc R U
C36 C 1.28022(17) 0.26375(8) 0.70580(15) 0.0153(5) Uani 1 1 d . .
C37 C 1.34428(18) 0.25611(8) 0.79246(15) 0.0196(5) Uani 1 1 d . .
H37 H 1.3276 0.2723 0.8413 0.024 Uiso 1 1 calc R U
C38 C 1.43249(19) 0.22459(8) 0.80651(15) 0.0206(5) Uani 1 1 d . .
H38 H 1.4763 0.2192 0.8655 0.025 Uiso 1 1 calc R U
C39 C 1.45804(18) 0.20074(8) 0.73573(15) 0.0190(5) Uani 1 1 d . .
C40 C 1.39222(19) 0.20876(9) 0.65018(16) 0.0216(5) Uani 1 1 d . .
H40 H 1.4086 0.1924 0.6013 0.026 Uiso 1 1 calc R U
C41 C 1.30312(18) 0.24006(9) 0.63430(15) 0.0200(5) Uani 1 1 d . .
H41 H 1.2586 0.2451 0.5754 0.024 Uiso 1 1 calc R U
C42 C 1.55427(19) 0.16699(9) 0.75168(17) 0.0254(6) Uani 1 1 d . .
H42A H 1.5289 0.1330 0.7404 0.038 Uiso 1 1 calc R U
H42B H 1.5980 0.1702 0.8136 0.038 Uiso 1 1 calc R U
H42C H 1.5988 0.1757 0.7114 0.038 Uiso 1 1 calc R U
C43 C 0.87434(18) 0.42584(8) 0.53905(14) 0.0147(5) Uani 1 1 d . .
C44 C 0.98663(19) 0.41974(8) 0.56897(15) 0.0206(5) Uani 1 1 d . .
H44 H 1.0201 0.3902 0.5574 0.025 Uiso 1 1 calc R U
C45 C 1.0486(2) 0.45763(9) 0.61587(16) 0.0239(5) Uani 1 1 d . .
H45 H 1.1254 0.4539 0.6363 0.029 Uiso 1 1 calc R U
C46 C 1.0011(2) 0.50100(8) 0.63381(15) 0.0202(5) Uani 1 1 d . .
C47 C 0.8880(2) 0.50607(8) 0.60251(15) 0.0213(5) Uani 1 1 d . .
H47 H 0.8545 0.5357 0.6140 0.026 Uiso 1 1 calc R U
C48 C 0.82397(19) 0.46882(8) 0.55512(15) 0.0182(5) Uani 1 1 d . .
H48 H 0.7472 0.4726 0.5341 0.022 Uiso 1 1 calc R U
C49 C 1.0691(2) 0.54189(9) 0.68587(17) 0.0289(6) Uani 1 1 d . .
H49A H 1.1430 0.5298 0.7133 0.043 Uiso 1 1 calc R U
H49B H 1.0362 0.5533 0.7325 0.043 Uiso 1 1 calc R U
H49C H 1.0724 0.5692 0.6456 0.043 Uiso 1 1 calc R U
Cl1S Cl 0.64635(5) -0.03809(2) 0.76618(5) 0.03329(16) Uani 1 1 d . .
Cl2S Cl 0.53221(5) 0.00176(2) 0.89069(4) 0.02661(14) Uani 1 1 d . .
C1S C 0.5868(2) 0.01441(9) 0.79956(17) 0.0279(6) Uani 1 1 d . .
H1SA H 0.5281 0.0266 0.7487 0.033 Uiso 1 1 calc R U
H1SB H 0.6425 0.0406 0.8167 0.033 Uiso 1 1 calc R U
O1S O 1.27916(17) 0.15887(7) 0.43549(13) 0.0408(5) Uani 1 1 d D .
H1SC H 1.265(3) 0.1330(9) 0.4735(16) 0.061 Uiso 1 1 d D U
H1SD H 1.284(3) 0.1384(10) 0.3859(15) 0.061 Uiso 1 1 d D U

loop_
_atom_site_aniso_label
_atom_site_aniso_U_11
_atom_site_aniso_U_22
_atom_site_aniso_U_33
_atom_site_aniso_U_23
_atom_site_aniso_U_13
_atom_site_aniso_U_12
S1 0.0182(3) 0.0133(3) 0.0182(3) -0.0020(2) 0.0097(2) 0.0015(2)
S2 0.0155(3) 0.0128(3) 0.0247(3) 0.0039(2) 0.0102(2) 0.0013(2)
S3 0.0224(3) 0.0099(3) 0.0123(3) 0.0014(2) 0.0050(2) 0.0024(2)
Si1 0.0148(3) 0.0136(3) 0.0134(3) -0.0007(2) 0.0025(2) -0.0011(2)
O1 0.0163(8) 0.0108(8) 0.0144(8) -0.0011(6) 0.0027(6) -0.0030(6)
O2 0.0274(9) 0.0222(9) 0.0128(8) -0.0042(7) 0.0035(7) 0.0014(7)
O3 0.0173(8) 0.0200(9) 0.0282(9) -0.0041(7) 0.0130(7) 0.0007(7)
O4 0.0294(9) 0.0201(9) 0.0181(8) 0.0003(7) 0.0135(7) 0.0028(7)
O5 0.0220(9) 0.0157(9) 0.0406(10) -0.0032(7) 0.0143(8) -0.0031(7)
O6 0.0240(9) 0.0256(9) 0.0286(9) 0.0165(7) 0.0144(7) 0.0084(7)
O7 0.0337(10) 0.0125(8) 0.0177(8) 0.0001(6) 0.0121(7) 0.0027(7)
O8 0.0251(9) 0.0155(8) 0.0163(8) 0.0033(6) -0.0008(7) 0.0033(7)
N1 0.0154(9) 0.0104(9) 0.0165(9) -0.0003(7) 0.0077(7) 0.0019(7)
N2 0.0172(10) 0.0119(9) 0.0108(9) -0.0007(7) 0.0069(7) -0.0013(8)
N3 0.0149(10) 0.0113(9) 0.0152(9) -0.0007(7) 0.0027(8) -0.0023(8)
N4 0.0130(9) 0.0109(9) 0.0165(9) 0.0010(7) 0.0067(7) -0.0002(7)
N5 0.0157(9) 0.0095(9) 0.0174(9) 0.0029(7) 0.0061(8) 0.0044(7)
C1 0.0136(11) 0.0089(10) 0.0137(10) 0.0003(8) 0.0041(8) -0.0005(8)
C2 0.0150(11) 0.0066(10) 0.0107(10) 0.0007(8) 0.0039(8) -0.0002(8)
C3 0.0146(11) 0.0089(10) 0.0101(10) 0.0011(8) 0.0049(8) 0.0017(8)
C4 0.0123(10) 0.0095(10) 0.0125(10) 0.0002(8) 0.0036(8) 0.0001(8)
C5 0.0146(11) 0.0071(10) 0.0140(10) 0.0007(8) 0.0028(8) -0.0006(8)
C6 0.0159(11) 0.0102(11) 0.0145(11) 0.0019(8) 0.0039(9) 0.0034(9)
C7 0.0155(11) 0.0100(11) 0.0156(11) -0.0025(8) 0.0048(9) -0.0008(9)
C8 0.0148(11) 0.0086(10) 0.0155(11) 0.0001(8) 0.0033(9) -0.0009(9)
C9 0.0219(12) 0.0177(12) 0.0169(11) -0.0021(9) 0.0044(9) 0.0051(10)
C10 0.0266(13) 0.0313(14) 0.0125(11) -0.0051(10) 0.0000(10) 0.0083(11)
C11 0.0195(12) 0.0295(14) 0.0206(12) -0.0047(10) -0.0033(10) 0.0085(11)
C12 0.0153(11) 0.0186(12) 0.0248(13) -0.0044(10) 0.0051(10) 0.0040(9)
C13 0.0130(11) 0.0061(10) 0.0147(11) 0.0005(8) 0.0028(8) 0.0041(8)
C14 0.0169(11) 0.0095(10) 0.0145(11) 0.0020(8) 0.0042(9) 0.0051(9)
C15 0.0116(10) 0.0087(10) 0.0122(10) -0.0020(8) 0.0016(8) -0.0009(8)
C16 0.0134(11) 0.0099(11) 0.0145(11) -0.0001(8) 0.0035(8) 0.0026(9)
C17 0.0124(11) 0.0125(11) 0.0157(11) -0.0021(8) 0.0029(9) 0.0001(9)
C18 0.0119(11) 0.0111(11) 0.0141(10) -0.0031(8) 0.0014(8) -0.0012(9)
C19 0.0162(11) 0.0143(11) 0.0180(11) 0.0006(9) 0.0051(9) 0.0000(9)
C20 0.0165(12) 0.0216(13) 0.0239(12) -0.0013(10) 0.0087(10) 0.0019(10)
C21 0.0178(12) 0.0189(12) 0.0275(13) -0.0012(10) 0.0070(10) 0.0070(10)
C22 0.0182(12) 0.0141(12) 0.0217(12) 0.0026(9) 0.0026(9) 0.0029(9)
C23 0.0269(13) 0.0294(14) 0.0180(12) -0.0040(10) 0.0074(10) -0.0090(11)
C24 0.0249(13) 0.0260(14) 0.0283(14) 0.0014(11) -0.0006(11) 0.0048(11)
C25 0.0204(12) 0.0180(12) 0.0174(11) -0.0035(9) 0.0055(9) -0.0056(10)
C26 0.0342(15) 0.0163(12) 0.0262(13) -0.0037(10) 0.0043(11) 0.0017(11)
C27 0.0355(15) 0.0263(14) 0.0312(14) -0.0045(11) 0.0167(12) -0.0134(12)
C28 0.0270(14) 0.0272(14) 0.0249(13) -0.0083(11) 0.0004(11) -0.0089(11)
C29 0.0203(12) 0.0131(11) 0.0152(11) -0.0032(9) 0.0082(9) 0.0008(9)
C30 0.0192(12) 0.0181(12) 0.0208(12) -0.0003(9) 0.0055(10) 0.0041(10)
C31 0.0173(12) 0.0219(13) 0.0268(13) -0.0057(10) 0.0083(10) -0.0038(10)
C32 0.0298(14) 0.0164(12) 0.0193(12) -0.0048(9) 0.0125(10) -0.0033(10)
C33 0.0311(14) 0.0144(12) 0.0169(12) 0.0011(9) 0.0049(10) 0.0015(10)
C34 0.0204(12) 0.0175(12) 0.0177(12) -0.0025(9) 0.0030(9) 0.0015(10)
C35 0.0394(16) 0.0220(14) 0.0355(15) -0.0028(11) 0.0196(13) -0.0081(12)
C36 0.0118(11) 0.0130(11) 0.0229(12) 0.0027(9) 0.0077(9) 0.0008(9)
C37 0.0208(12) 0.0200(12) 0.0202(12) -0.0017(9) 0.0090(10) -0.0003(10)
C38 0.0200(12) 0.0207(13) 0.0198(12) 0.0038(10) 0.0030(10) 0.0007(10)
C39 0.0154(11) 0.0150(12) 0.0258(12) 0.0001(9) 0.0041(10) 0.0009(9)
C40 0.0195(12) 0.0246(13) 0.0226(12) -0.0049(10) 0.0091(10) 0.0030(10)
C41 0.0171(12) 0.0221(13) 0.0199(12) 0.0009(10) 0.0034(9) 0.0001(10)
C42 0.0217(13) 0.0231(13) 0.0307(14) 0.0003(11) 0.0057(11) 0.0070(11)
C43 0.0219(12) 0.0101(11) 0.0135(11) 0.0021(8) 0.0070(9) 0.0000(9)
C44 0.0247(13) 0.0150(12) 0.0242(12) 0.0005(10) 0.0099(10) 0.0041(10)
C45 0.0204(13) 0.0214(13) 0.0299(13) 0.0004(10) 0.0067(10) -0.0008(10)
C46 0.0277(13) 0.0168(12) 0.0188(12) 0.0010(9) 0.0110(10) -0.0039(10)
C47 0.0289(13) 0.0112(11) 0.0259(13) -0.0001(9) 0.0111(11) 0.0020(10)
C48 0.0218(12) 0.0139(12) 0.0207(12) 0.0013(9) 0.0090(10) 0.0019(9)
C49 0.0340(15) 0.0229(14) 0.0317(14) -0.0041(11) 0.0121(12) -0.0084(12)
Cl1S 0.0287(3) 0.0326(4) 0.0399(4) -0.0057(3) 0.0114(3) -0.0010(3)
Cl2S 0.0298(3) 0.0200(3) 0.0304(3) 0.0010(2) 0.0085(3) -0.0004(3)
C1S 0.0318(15) 0.0220(13) 0.0302(14) 0.0024(11) 0.0089(12) -0.0030(11)
O1S 0.0457(12) 0.0393(12) 0.0401(12) 0.0116(9) 0.0164(10) 0.0040(10)

loop_
_atom_type_symbol
_atom_type_description
_atom_type_scat_dispersion_real
_atom_type_scat_dispersion_imag
_atom_type_scat_source
C C 0.0033 0.0016 'International Tables Vol C Tables 4.2.6.8 and 6.1.1.4'
H H 0.0000 0.0000 'International Tables Vol C Tables 4.2.6.8 and 6.1.1.4'
Cl Cl 0.1484 0.1585 'International Tables Vol C Tables 4.2.6.8 and 6.1.1.4'
N N 0.0061 0.0033 'International Tables Vol C Tables 4.2.6.8 and 6.1.1.4'
O O 0.0106 0.0060 'International Tables Vol C Tables 4.2.6.8 and 6.1.1.4'
S S 0.1246 0.1234 'International Tables Vol C Tables 4.2.6.8 and 6.1.1.4'
Si Si 0.0817 0.0704 'International Tables Vol C Tables 4.2.6.8 and 6.1.1.4'

loop_
_geom_angle_atom_site_label_1
_geom_angle_atom_site_label_2
_geom_angle_atom_site_label_3
_geom_angle
O3 S1 O4 120.44(10)
O3 S1 N1 107.17(9)
O3 S1 C29 109.11(10)
O4 S1 N1 105.41(9)
O4 S1 C29 108.58(10)
N1 S1 C29 105.04(10)
O5 S2 N4 112.01(9)
O5 S2 C36 108.38(10)
O6 S2 O5 117.26(10)
O6 S2 N4 105.64(10)
O6 S2 C36 109.30(10)
N4 S2 C36 103.34(10)
O7 S3 N5 104.64(9)
O7 S3 C43 109.06(10)
O8 S3 O7 120.38(10)
O8 S3 N5 106.42(9)
O8 S3 C43 108.85(10)
N5 S3 C43 106.61(9)
O1 Si1 C23 109.21(9)
O1 Si1 C24 110.38(10)
O1 Si1 C25 104.41(9)
C23 Si1 C24 109.06(12)
C23 Si1 C25 111.49(11)
C24 Si1 C25 112.19(11)
C1 O1 Si1 126.18(13)
C6 N1 S1 120.27(14)
C6 N1 C7 107.32(17)
C7 N1 S1 121.80(14)
C3 N2 H2 120.7(16)
C14 N2 H2 124.1(16)
C14 N2 C3 113.12(17)
C13 N3 H3 126.4(16)
C13 N3 C14 112.13(18)
C14 N3 H3 121.4(16)
C13 N4 S2 122.45(15)
C16 N5 S3 124.36(15)
C16 N5 C17 108.36(17)
C17 N5 S3 126.71(14)
O1 C1 H1 111.7
O1 C1 C2 114.30(16)
O1 C1 C4 116.38(17)
C2 C1 H1 111.7
C2 C1 C4 89.40(15)
C4 C1 H1 111.7
C1 C2 H2A 108.2
C1 C2 C3 88.89(15)
C3 C2 H2A 108.2
C5 C2 C1 120.08(17)
C5 C2 H2A 108.2
C5 C2 C3 121.56(17)
N2 C3 C2 119.53(16)
N2 C3 C4 117.76(17)
N2 C3 C13 101.63(16)
C4 C3 C2 86.90(14)
C13 C3 C2 114.65(17)
C13 C3 C4 117.24(16)
C1 C4 C3 88.59(15)
C1 C4 H4 107.3
C3 C4 H4 107.3
C15 C4 C1 120.85(17)
C15 C4 C3 123.62(17)
C15 C4 H4 107.3
C6 C5 C2 126.73(19)
C6 C5 C8 107.74(19)
C8 C5 C2 125.50(18)
N1 C6 H6 125.0
C5 C6 N1 110.09(18)
C5 C6 H6 125.0
C8 C7 N1 107.22(18)
C12 C7 N1 130.5(2)
C12 C7 C8 122.2(2)
C7 C8 C5 107.55(18)
C9 C8 C5 133.0(2)
C9 C8 C7 119.47(19)
C8 C9 H9 120.6
C10 C9 C8 118.7(2)
C10 C9 H9 120.6
C9 C10 H10 119.7
C9 C10 C11 120.6(2)
C11 C10 H10 119.7
C10 C11 H11 119.0
C12 C11 C10 121.9(2)
C12 C11 H11 119.0
C7 C12 H12 121.5
C11 C12 C7 117.0(2)
C11 C12 H12 121.5
N3 C13 C3 107.11(17)
N4 C13 N3 132.7(2)
N4 C13 C3 120.16(18)
O2 C14 N2 128.8(2)
O2 C14 N3 125.3(2)
N2 C14 N3 105.88(17)
C16 C15 C4 127.72(19)
C16 C15 C18 107.28(18)
C18 C15 C4 124.78(19)
N5 C16 H16 125.1
C15 C16 N5 109.72(18)
C15 C16 H16 125.1
C18 C17 N5 106.31(18)
C22 C17 N5 131.1(2)
C22 C17 C18 122.6(2)
C17 C18 C15 108.29(18)
C19 C18 C15 132.7(2)
C19 C18 C17 118.97(19)
C18 C19 H19 120.5
C20 C19 C18 119.1(2)
C20 C19 H19 120.5
C19 C20 H20 119.7
C19 C20 C21 120.6(2)
C21 C20 H20 119.7
C20 C21 H21 119.0
C22 C21 C20 121.9(2)
C22 C21 H21 119.0
C17 C22 H22 121.6
C21 C22 C17 116.8(2)
C21 C22 H22 121.6
Si1 C23 H23A 109.5
Si1 C23 H23B 109.5
Si1 C23 H23C 109.5
H23A C23 H23B 109.5
H23A C23 H23C 109.5
H23B C23 H23C 109.5
Si1 C24 H24A 109.5
Si1 C24 H24B 109.5
Si1 C24 H24C 109.5
H24A C24 H24B 109.5
H24A C24 H24C 109.5
H24B C24 H24C 109.5
C26 C25 Si1 109.18(16)
C26 C25 C27 108.8(2)
C26 C25 C28 109.30(19)
C27 C25 Si1 110.82(16)
C27 C25 C28 108.7(2)
C28 C25 Si1 109.96(16)
C25 C26 H26A 109.5
C25 C26 H26B 109.5
C25 C26 H26C 109.5
H26A C26 H26B 109.5
H26A C26 H26C 109.5
H26B C26 H26C 109.5
C25 C27 H27A 109.5
C25 C27 H27B 109.5
C25 C27 H27C 109.5
H27A C27 H27B 109.5
H27A C27 H27C 109.5
H27B C27 H27C 109.5
C25 C28 H28A 109.5
C25 C28 H28B 109.5
C25 C28 H28C 109.5
H28A C28 H28B 109.5
H28A C28 H28C 109.5
H28B C28 H28C 109.5
C30 C29 S1 118.98(17)
C34 C29 S1 120.01(18)
C34 C29 C30 121.0(2)
C29 C30 H30 120.5
C31 C30 C29 119.1(2)
C31 C30 H30 120.4
C30 C31 H31 119.5
C30 C31 C32 121.1(2)
C32 C31 H31 119.5
C31 C32 C35 120.3(2)
C33 C32 C31 118.4(2)
C33 C32 C35 121.2(2)
C32 C33 H33 119.2
C34 C33 C32 121.5(2)
C34 C33 H33 119.2
C29 C34 H34 120.6
C33 C34 C29 118.8(2)
C33 C34 H34 120.6
C32 C35 H35A 109.5
C32 C35 H35B 109.5
C32 C35 H35C 109.5
H35A C35 H35B 109.5
H35A C35 H35C 109.5
H35B C35 H35C 109.5
C37 C36 S2 119.49(17)
C41 C36 S2 119.55(17)
C41 C36 C37 121.0(2)
C36 C37 H37 120.4
C38 C37 C36 119.1(2)
C38 C37 H37 120.4
C37 C38 H38 119.4
C37 C38 C39 121.1(2)
C39 C38 H38 119.4
C38 C39 C42 120.6(2)
C40 C39 C38 118.5(2)
C40 C39 C42 120.9(2)
C39 C40 H40 119.2
C41 C40 C39 121.5(2)
C41 C40 H40 119.2
C36 C41 C40 118.8(2)
C36 C41 H41 120.6
C40 C41 H41 120.6
C39 C42 H42A 109.5
C39 C42 H42B 109.5
C39 C42 H42C 109.5
H42A C42 H42B 109.5
H42A C42 H42C 109.5
H42B C42 H42C 109.5
C44 C43 S3 118.91(17)
C48 C43 S3 119.52(17)
C48 C43 C44 121.6(2)
C43 C44 H44 120.7
C45 C44 C43 118.6(2)
C45 C44 H44 120.7
C44 C45 H45 119.2
C44 C45 C46 121.5(2)
C46 C45 H45 119.2
C45 C46 C47 118.5(2)
C45 C46 C49 121.2(2)
C47 C46 C49 120.3(2)
C46 C47 H47 119.4
C48 C47 C46 121.2(2)
C48 C47 H47 119.4
C43 C48 H48 120.7
C47 C48 C43 118.6(2)
C47 C48 H48 120.7
C46 C49 H49A 109.5
C46 C49 H49B 109.5
C46 C49 H49C 109.5
H49A C49 H49B 109.5
H49A C49 H49C 109.5
H49B C49 H49C 109.5
Cl1S C1S Cl2S 111.75(14)
Cl1S C1S H1SA 109.3
Cl1S C1S H1SB 109.3
Cl2S C1S H1SA 109.3
Cl2S C1S H1SB 109.3
H1SA C1S H1SB 107.9
H1SC O1S H1SD 97.2(19)

loop_
_geom_bond_atom_site_label_1
_geom_bond_atom_site_label_2
_geom_bond_distance
S1 O3 1.4278(16)
S1 O4 1.4322(16)
S1 N1 1.6623(18)
S1 C29 1.752(2)
S2 O5 1.4395(17)
S2 O6 1.4339(16)
S2 N4 1.6387(18)
S2 C36 1.755(2)
S3 O7 1.4344(16)
S3 O8 1.4275(16)
S3 N5 1.6593(18)
S3 C43 1.749(2)
Si1 O1 1.6616(15)
Si1 C23 1.855(2)
Si1 C24 1.858(2)
Si1 C25 1.881(2)
O1 C1 1.408(2)
O2 C14 1.208(2)
N1 C6 1.414(3)
N1 C7 1.417(3)
N2 H2 0.861(16)
N2 C3 1.437(3)
N2 C14 1.357(3)
N3 H3 0.859(16)
N3 C13 1.352(3)
N3 C14 1.404(3)
N4 C13 1.289(3)
N5 C16 1.405(3)
N5 C17 1.415(3)
C1 H1 1.0000
C1 C2 1.534(3)
C1 C4 1.544(3)
C2 H2A 1.0000
C2 C3 1.575(3)
C2 C5 1.487(3)
C3 C4 1.574(3)
C3 C13 1.511(3)
C4 H4 1.0000
C4 C15 1.486(3)
C5 C6 1.344(3)
C5 C8 1.446(3)
C6 H6 0.9500
C7 C8 1.404(3)
C7 C12 1.385(3)
C8 C9 1.392(3)
C9 H9 0.9500
C9 C10 1.382(3)
C10 H10 0.9500
C10 C11 1.394(3)
C11 H11 0.9500
C11 C12 1.381(3)
C12 H12 0.9500
C15 C16 1.354(3)
C15 C18 1.442(3)
C16 H16 0.9500
C17 C18 1.406(3)
C17 C22 1.386(3)
C18 C19 1.397(3)
C19 H19 0.9500
C19 C20 1.380(3)
C20 H20 0.9500
C20 C21 1.394(3)
C21 H21 0.9500
C21 C22 1.385(3)
C22 H22 0.9500
C23 H23A 0.9800
C23 H23B 0.9800
C23 H23C 0.9800
C24 H24A 0.9800
C24 H24B 0.9800
C24 H24C 0.9800
C25 C26 1.534(3)
C25 C27 1.535(3)
C25 C28 1.540(3)
C26 H26A 0.9800
C26 H26B 0.9800
C26 H26C 0.9800
C27 H27A 0.9800
C27 H27B 0.9800
C27 H27C 0.9800
C28 H28A 0.9800
C28 H28B 0.9800
C28 H28C 0.9800
C29 C30 1.390(3)
C29 C34 1.386(3)
C30 H30 0.9500
C30 C31 1.380(3)
C31 H31 0.9500
C31 C32 1.393(3)
C32 C33 1.389(3)
C32 C35 1.504(3)
C33 H33 0.9500
C33 C34 1.381(3)
C34 H34 0.9500
C35 H35A 0.9800
C35 H35B 0.9800
C35 H35C 0.9800
C36 C37 1.392(3)
C36 C41 1.383(3)
C37 H37 0.9500
C37 C38 1.383(3)
C38 H38 0.9500
C38 C39 1.390(3)
C39 C40 1.388(3)
C39 C42 1.498(3)
C40 H40 0.9500
C40 C41 1.387(3)
C41 H41 0.9500
C42 H42A 0.9800
C42 H42B 0.9800
C42 H42C 0.9800
C43 C44 1.391(3)
C43 C48 1.388(3)
C44 H44 0.9500
C44 C45 1.382(3)
C45 H45 0.9500
C45 C46 1.388(3)
C46 C47 1.398(3)
C46 C49 1.506(3)
C47 H47 0.9500
C47 C48 1.384(3)
C48 H48 0.9500
C49 H49A 0.9800
C49 H49B 0.9800
C49 H49C 0.9800
Cl1S C1S 1.759(3)
Cl2S C1S 1.772(3)
C1S H1SA 0.9900
C1S H1SB 0.9900
O1S H1SC 0.966(17)
O1S H1SD 0.966(17)

loop_
_geom_hbond_atom_site_label_D
_geom_hbond_atom_site_label_H
_geom_hbond_atom_site_label_A
_geom_hbond_distance_DH
_geom_hbond_distance_HA
_geom_hbond_distance_DA
_geom_hbond_angle_DHA
_geom_hbond_site_symmetry_A
N2 H2 O7 0.861(16) 2.103(17) 2.918(2) 158(2) 4_566
N3 H3 O1S 0.859(16) 2.044(17) 2.884(3) 166(2) 4_566
O1S H1SC O4 0.966(17) 1.876(19) 2.807(3) 161(3) .
O1S H1SD O5 0.966(17) 2.15(3) 2.751(3) 119(2) 4_565
